data_7150374
loop_
_publ_author_name
'van Delden, Richard A.'
'ter Wiel, Matthijs K. J.'
'de Jong, Harmen'
'Meetsma, Auke'
'Feringa, Ben L.'

_publ_section_title
;
 Exploring the boundaries of a light-driven molecular motor design: new
 sterically overcrowded alkenes with preferred direction of rotation.
;
_journal_issue 10
_journal_name_full 'Organic &amp; biomolecular chemistry'
_journal_page_first 1531
_journal_page_last 1541
_journal_paper_doi 10.1039/b402222j
_journal_volume 2
_journal_year 2004
_chemical_compound_source 'see text'
_chemical_formula_moiety 'C27 H20 S2'
_chemical_formula_sum 'C27 H20 S2'
_chemical_formula_weight 408.59
_chemical_name_systematic
;
?
;
_space_group_IT_number 14
_symmetry_cell_setting monoclinic
_symmetry_space_group_name_Hall '-P 2yn'
_symmetry_space_group_name_H-M 'P 1 21/n 1'
_atom_sites_solution_hydrogens difmap
_atom_sites_solution_primary direct
_atom_sites_solution_secondary direct
_cell_angle_alpha 90
_cell_angle_beta 100.493(3)
_cell_angle_gamma 90
_cell_formula_units_Z 4
_cell_length_a 8.827(2)
_cell_length_b 21.647(4)
_cell_length_c 11.075(2)
_cell_measurement_reflns_used 3334
_cell_measurement_temperature 293(1)
_cell_measurement_theta_max 21.79
_cell_measurement_theta_min 2.53
_cell_volume 2080.8(7)
_computing_cell_refinement 'SAINT, Bruker Version 6.02A, 2000'
_computing_data_collection 'SMART, Bruker Version 5.624, 2001'
_computing_data_reduction 'XPREP, Bruker Version 5.1/NT, 2000'
_computing_molecular_graphics
;
PLUTO (Meetsma, 2001)
PLATON (Spek, 1994)
;
_computing_publication_material
;
PLATON (Spek, 1990)
SHELXL (Sheldrick, 1997)
;
_computing_structure_refinement 'SHELXL-97 (Sheldrick, 1997)'
_computing_structure_solution
;
SIR-97 (Altomare et al., 1997)
;
_diffrn_ambient_temperature 293(2)
_diffrn_detector_area_resol_mean '4096x4096 / 62x62 (binned 512)'
_diffrn_measured_fraction_theta_full 0.999
_diffrn_measured_fraction_theta_max 0.999
_diffrn_measurement_device_type
;
Bruker Smart Apex
;
_diffrn_measurement_method 'phi and omega scans'
_diffrn_radiation_detector
;
CCD area-detector
;
_diffrn_radiation_monochromator 'parallel mounted graphite'
_diffrn_radiation_source 'fine focus sealed Siemens Mo tube '
_diffrn_radiation_type MoK\a
_diffrn_radiation_wavelength 0.71073
_diffrn_reflns_av_R_equivalents 0.0379
_diffrn_reflns_av_sigmaI/netI 0.0446
_diffrn_reflns_limit_h_max 10
_diffrn_reflns_limit_h_min -10
_diffrn_reflns_limit_k_max 25
_diffrn_reflns_limit_k_min -25
_diffrn_reflns_limit_l_max 12
_diffrn_reflns_limit_l_min -13
_diffrn_reflns_number 14823
_diffrn_reflns_reduction_process
;
Intensity data were corrected for Lorentz and polarization
effects, decay and absorption and reduced to F~o~^2^
using SAINT (Bruker, 2000) and SADABS (Sheldrick, 2001)
;
_diffrn_reflns_theta_full 25.02
_diffrn_reflns_theta_max 25.02
_diffrn_reflns_theta_min 2.53
_exptl_absorpt_coefficient_mu 0.267
_exptl_absorpt_correction_T_max 0.9790
_exptl_absorpt_correction_T_min 0.8940
_exptl_absorpt_correction_type multi-scan
_exptl_absorpt_process_details '(SADABS, Sheldrick, Bruker, 2000))'
_exptl_crystal_colour colorless
_exptl_crystal_density_diffrn 1.304
_exptl_crystal_density_method 'not measured'
_exptl_crystal_description platelet
_exptl_crystal_F_000 856
_exptl_crystal_size_max 0.43
_exptl_crystal_size_mid 0.15
_exptl_crystal_size_min 0.08
_refine_diff_density_max 0.342
_refine_diff_density_min -0.302
_refine_diff_density_rms 0.037
_refine_ls_extinction_method none
_refine_ls_goodness_of_fit_ref 1.022
_refine_ls_hydrogen_treatment mixed
_refine_ls_matrix_type full
_refine_ls_number_parameters 331
_refine_ls_number_reflns 3673
_refine_ls_number_restraints 0
_refine_ls_restrained_S_all 1.022
_refine_ls_R_factor_all 0.0834
_refine_ls_R_factor_gt 0.0498
_refine_ls_shift/su_max 0.000
_refine_ls_shift/su_mean 0.000
_refine_ls_structure_factor_coef Fsqd
_refine_ls_weighting_details 'calc w=1/[\s^2^(Fo^2^)+(0.0598P)^2^+0.4521P] where P=(Fo^2^+2Fc^2^)/3'
_refine_ls_weighting_scheme calc
_refine_ls_wR_factor_gt 0.1179
_refine_ls_wR_factor_ref 0.1342
_reflns_number_gt 2408
_reflns_number_total 3673
_reflns_threshold_expression >2sigma(I)
_cod_data_source_file b402222j.txt
_cod_data_source_block c27h20s2
_cod_depositor_comments
;
The following automatic conversions were performed:
'_symmetry_cell_setting' value 'Monoclinic' changed to 'monoclinic'
according to '/home/saulius/struct/CIF-dictionaries/cif_core.dic'
dictionary named 'cif_core.dic' version 2.4.1 from
2010-06-29.

'_exptl_absorpt_correction_type' value 'Multi-Scan' changed
to 'multi-scan' according to
'/home/saulius/struct/CIF-dictionaries/cif_core.dic' dictionary named
'cif_core.dic' version 2.4.1 from 2010-06-29.

Automatic conversion script
Id: cif_fix_enum 1527 2010-12-29 10:47:43Z saulius 
;
_cod_original_sg_symbol_H-M 'P 21/n'
_cod_database_code 7150374
_vrn_publ_code_void_volume 0.0
_vrn_publ_code_frame_time 20.0
_vrn_publ_code_meas_time 13.3

loop_
_symmetry_equiv_pos_as_xyz
x,y,z
1/2-x,1/2+y,1/2-z
-x,-y,-z
1/2+x,1/2-y,1/2+z

loop_
_atom_site_aniso_label
_atom_site_aniso_U_11
_atom_site_aniso_U_22
_atom_site_aniso_U_33
_atom_site_aniso_U_23
_atom_site_aniso_U_13
_atom_site_aniso_U_12
S1 0.0896(6) 0.1333(8) 0.0607(5) -0.0188(5) -0.0147(4) 0.0014(5)
S2 0.0773(5) 0.1227(7) 0.0479(4) -0.0074(4) 0.0071(3) 0.0019(5)
C1 0.0671(17) 0.097(2) 0.0434(15) 0.0077(15) 0.0114(12) 0.0224(15)
C2 0.088(2) 0.123(3) 0.057(2) 0.018(2) 0.0186(17) 0.030(2)
C3 0.100(3) 0.115(3) 0.069(2) 0.043(2) 0.032(2) 0.039(2)
C4 0.076(2) 0.072(2) 0.089(2) 0.0224(18) 0.0369(18) 0.0209(17)
C5 0.108(3) 0.082(3) 0.121(4) 0.031(3) 0.052(3) 0.020(2)
C6 0.096(3) 0.064(2) 0.146(4) 0.004(3) 0.056(3) -0.002(2)
C7 0.072(2) 0.085(3) 0.097(3) -0.015(2) 0.031(2) -0.0036(18)
C8 0.0592(17) 0.074(2) 0.0675(19) 0.0002(17) 0.0258(14) -0.0036(15)
C9 0.0561(15) 0.0692(18) 0.0579(16) 0.0086(14) 0.0256(13) 0.0141(14)
C10 0.0492(14) 0.0766(18) 0.0454(14) 0.0067(13) 0.0139(11) 0.0119(13)
C11 0.0473(13) 0.0636(16) 0.0403(13) -0.0029(12) 0.0039(10) 0.0009(12)
C12 0.0521(16) 0.0735(19) 0.0555(16) -0.0078(15) 0.0091(13) -0.0003(14)
C13 0.084(2) 0.095(2) 0.077(2) -0.0250(18) -0.0004(18) 0.0015(19)
C14 0.128(3) 0.139(3) 0.138(4) -0.075(3) -0.011(3) 0.033(3)
C15 0.0465(13) 0.0617(16) 0.0453(14) 0.0021(12) 0.0060(11) -0.0005(12)
C16 0.0492(14) 0.0726(19) 0.0627(17) 0.0130(14) 0.0174(12) 0.0051(13)
C17 0.0632(19) 0.079(2) 0.088(2) 0.012(2) 0.0244(18) -0.0028(16)
C18 0.072(2) 0.077(3) 0.154(4) 0.036(3) 0.045(2) 0.005(2)
C19 0.076(2) 0.148(5) 0.116(4) 0.075(4) 0.043(2) 0.029(3)
C20 0.069(2) 0.134(4) 0.076(3) 0.038(3) 0.0272(18) 0.023(2)
C21 0.0554(16) 0.102(2) 0.0544(16) 0.0211(16) 0.0212(13) 0.0130(15)
C22 0.0560(16) 0.0746(19) 0.0575(17) -0.0074(14) 0.0189(13) -0.0080(14)
C23 0.074(2) 0.083(2) 0.077(2) -0.0240(19) 0.0300(17) -0.0136(18)
C24 0.079(2) 0.063(2) 0.110(3) -0.008(2) 0.040(2) 0.0018(17)
C25 0.0631(19) 0.073(2) 0.087(2) 0.0079(18) 0.0261(17) 0.0046(16)
C26 0.0551(16) 0.0690(19) 0.0609(18) 0.0016(15) 0.0161(14) 0.0020(14)
C27 0.0512(14) 0.0640(16) 0.0496(14) 0.0012(12) 0.0175(11) -0.0040(12)

loop_
_atom_site_label
_atom_site_type_symbol
_atom_site_thermal_displace_type
_atom_site_fract_x
_atom_site_fract_y
_atom_site_fract_z
_atom_site_occupancy
_atom_site_U_iso_or_equiv
_atom_site_calc_flag
_atom_site_refinement_flags
S1 S Uani -0.07387(11) 0.26828(5) -0.04988(7) 1.000 0.0981(4) . .
S2 S Uani 0.08229(9) 0.35570(4) 0.56883(6) 1.000 0.0832(3) . .
C1 C Uani 0.0182(3) 0.33838(14) -0.0034(2) 1.000 0.0690(10) . .
C2 C Uani 0.0279(4) 0.3816(2) -0.0955(3) 1.000 0.0887(14) . .
C3 C Uani 0.0987(5) 0.4355(2) -0.0668(3) 1.000 0.0926(16) . .
C4 C Uani 0.1717(4) 0.44998(15) 0.0551(3) 1.000 0.0763(12) . .
C5 C Uani 0.2578(5) 0.50398(19) 0.0842(5) 1.000 0.0998(19) . .
C6 C Uani 0.3316(5) 0.51568(18) 0.2001(5) 1.000 0.0977(18) . .
C7 C Uani 0.3224(4) 0.47323(17) 0.2943(4) 1.000 0.0827(16) . .
C8 C Uani 0.2386(3) 0.42051(15) 0.2700(3) 1.000 0.0651(11) . .
C9 C Uani 0.1605(3) 0.40705(12) 0.1499(2) 1.000 0.0592(9) . .
C10 C Uani 0.0759(3) 0.35128(13) 0.1191(2) 1.000 0.0564(9) . .
C11 C Uani 0.0613(3) 0.30195(11) 0.2093(2) 1.000 0.0509(8) . .
C12 C Uani 0.1211(3) 0.24143(14) 0.1709(3) 1.000 0.0605(10) . .
C13 C Uani 0.0067(4) 0.21327(16) 0.0646(3) 1.000 0.0872(12) . .
C14 C Uani 0.0730(5) 0.1597(2) 0.0078(4) 1.000 0.1394(19) . .
C15 C Uani -0.0046(3) 0.30976(11) 0.3090(2) 1.000 0.0515(8) . .
C16 C Uani -0.0097(3) 0.26206(13) 0.4038(3) 1.000 0.0606(10) . .
C17 C Uani -0.0596(3) 0.20202(16) 0.3785(4) 1.000 0.0754(11) . .
C18 C Uani -0.0560(4) 0.1593(2) 0.4730(6) 1.000 0.0979(18) . .
C19 C Uani -0.0052(5) 0.1766(3) 0.5921(5) 1.000 0.110(2) . .
C20 C Uani 0.0388(4) 0.2358(3) 0.6206(4) 1.000 0.0912(18) . .
C21 C Uani 0.0337(3) 0.27903(14) 0.5278(3) 1.000 0.0692(10) . .
C22 C Uani -0.0502(3) 0.39281(13) 0.4542(2) 1.000 0.0616(10) . .
C23 C Uani -0.1252(4) 0.44605(15) 0.4818(3) 1.000 0.0760(12) . .
C24 C Uani -0.2277(4) 0.47493(16) 0.3924(4) 1.000 0.0811(14) . .
C25 C Uani -0.2589(4) 0.45126(15) 0.2751(3) 1.000 0.0728(11) . .
C26 C Uani -0.1859(3) 0.39850(13) 0.2468(3) 1.000 0.0610(10) . .
C27 C Uani -0.0783(3) 0.36848(12) 0.3348(2) 1.000 0.0539(8) . .
H2 H Uiso -0.023(4) 0.3676(15) -0.187(3) 1.000 0.112(11) . .
H3 H Uiso 0.105(4) 0.4640(16) -0.123(3) 1.000 0.112(13) . .
H5 H Uiso 0.258(4) 0.5342(17) 0.019(4) 1.000 0.123(13) . .
H6 H Uiso 0.382(4) 0.5526(16) 0.215(3) 1.000 0.099(12) . .
H7 H Uiso 0.373(3) 0.4777(13) 0.372(3) 1.000 0.074(10) . .
H8 H Uiso 0.233(3) 0.3920(10) 0.329(2) 1.000 0.045(7) . .
H12 H Uiso 0.219(3) 0.2492(11) 0.150(2) 1.000 0.067(8) . .
H12' H Uiso 0.138(3) 0.2104(12) 0.238(2) 1.000 0.072(8) . .
H13 H Uiso -0.092(5) 0.1945(17) 0.099(4) 1.000 0.143(15) . .
H14 H Uiso 0.16414 0.17253 -0.02117 1.000 0.2089 . .
H14' H Uiso -0.00126 0.14441 -0.05987 1.000 0.2089 . .
H14" H Uiso 0.09879 0.12758 0.06782 1.000 0.2089 . .
H17 H Uiso -0.096(3) 0.1899(10) 0.300(2) 1.000 0.047(7) . .
H18 H Uiso -0.088(3) 0.1212(15) 0.447(3) 1.000 0.078(10) . .
H19 H Uiso -0.012(4) 0.1489(17) 0.657(4) 1.000 0.124(13) . .
H20 H Uiso 0.066(4) 0.2501(15) 0.712(3) 1.000 0.110(12) . .
H23 H Uiso -0.101(3) 0.4621(12) 0.565(3) 1.000 0.083(9) . .
H24 H Uiso -0.278(3) 0.5104(12) 0.409(2) 1.000 0.066(8) . .
H25 H Uiso -0.337(4) 0.4716(15) 0.218(3) 1.000 0.102(11) . .
H26 H Uiso -0.208(3) 0.3812(11) 0.167(2) 1.000 0.064(8) . .

loop_
_atom_type_symbol
_atom_type_description
_atom_type_scat_dispersion_real
_atom_type_scat_dispersion_imag
_atom_type_scat_source
S S 0.1246 0.1234 'International Tables Vol C Tables 4.2.6.8 and 6.1.1.4'
H H 0.0000 0.0000 'International Tables Vol C Tables 4.2.6.8 and 6.1.1.4'
C C 0.0033 0.0016 'International Tables Vol C Tables 4.2.6.8 and 6.1.1.4'

loop_
_geom_angle_atom_site_label_1
_geom_angle_atom_site_label_2
_geom_angle_atom_site_label_3
_geom_angle
_geom_angle_site_symmetry_1
_geom_angle_site_symmetry_2
_geom_angle_site_symmetry_3
_geom_angle_publ_flag
C1 S1 C13 105.35(14) . . . yes
C21 S2 C22 98.42(14) . . . yes
S1 C1 C2 116.8(2) . . . yes
S1 C1 C10 121.9(2) . . . yes
C2 C1 C10 121.2(3) . . . no
C1 C2 C3 120.0(3) . . . no
C2 C3 C4 122.1(3) . . . no
C3 C4 C5 122.4(4) . . . no
C3 C4 C9 118.5(3) . . . no
C5 C4 C9 119.0(3) . . . no
C4 C5 C6 121.5(4) . . . no
C5 C6 C7 120.0(4) . . . no
C6 C7 C8 120.4(4) . . . no
C7 C8 C9 120.9(3) . . . no
C4 C9 C8 118.3(3) . . . no
C4 C9 C10 118.7(2) . . . no
C8 C9 C10 122.9(2) . . . no
C1 C10 C9 119.1(2) . . . no
C1 C10 C11 116.9(2) . . . no
C9 C10 C11 123.6(2) . . . no
C10 C11 C12 111.0(2) . . . no
C10 C11 C15 124.3(2) . . . no
C12 C11 C15 124.5(2) . . . no
C11 C12 C13 110.4(2) . . . no
S1 C13 C12 113.7(2) . . . yes
S1 C13 C14 110.8(3) . . . yes
C12 C13 C14 112.3(3) . . . no
C11 C15 C16 124.5(2) . . . no
C11 C15 C27 122.4(2) . . . no
C16 C15 C27 113.0(2) . . . no
C15 C16 C17 124.2(3) . . . no
C15 C16 C21 118.2(2) . . . no
C17 C16 C21 117.6(3) . . . no
C16 C17 C18 120.6(4) . . . no
C17 C18 C19 120.1(4) . . . no
C18 C19 C20 120.8(5) . . . no
C19 C20 C21 119.7(4) . . . no
S2 C21 C16 120.7(2) . . . yes
S2 C21 C20 118.3(3) . . . yes
C16 C21 C20 121.0(3) . . . no
S2 C22 C23 120.1(2) . . . yes
S2 C22 C27 119.3(2) . . . yes
C23 C22 C27 120.6(2) . . . no
C22 C23 C24 120.0(3) . . . no
C23 C24 C25 120.4(3) . . . no
C24 C25 C26 120.2(3) . . . no
C25 C26 C27 121.1(3) . . . no
C15 C27 C22 119.7(2) . . . no
C15 C27 C26 122.3(2) . . . no
C22 C27 C26 117.8(2) . . . no
C1 C2 H2 115.4(18) . . . no
C3 C2 H2 124.6(18) . . . no
C2 C3 H3 122(2) . . . no
C4 C3 H3 116(2) . . . no
C4 C5 H5 118(2) . . . no
C6 C5 H5 121(2) . . . no
C5 C6 H6 118(2) . . . no
C7 C6 H6 122(2) . . . no
C6 C7 H7 123.7(18) . . . no
C8 C7 H7 115.9(18) . . . no
C7 C8 H8 121.8(15) . . . no
C9 C8 H8 117.2(15) . . . no
C11 C12 H12 107.3(15) . . . no
C11 C12 H12' 113.0(15) . . . no
C13 C12 H12 112.7(14) . . . no
C13 C12 H12' 107.1(15) . . . no
H12 C12 H12' 106(2) . . . no
S1 C13 H13 105(2) . . . no
C12 C13 H13 110(2) . . . no
C14 C13 H13 105(2) . . . no
C13 C14 H14 109.49 . . . no
C13 C14 H14' 109.47 . . . no
C13 C14 H14" 109.47 . . . no
H14 C14 H14' 109.48 . . . no
H14 C14 H14" 109.48 . . . no
H14' C14 H14" 109.44 . . . no
C16 C17 H17 120.6(14) . . . no
C18 C17 H17 118.9(14) . . . no
C17 C18 H18 114(2) . . . no
C19 C18 H18 126(2) . . . no
C18 C19 H19 120(2) . . . no
C20 C19 H19 118(2) . . . no
C19 C20 H20 120.7(18) . . . no
C21 C20 H20 119.3(19) . . . no
C22 C23 H23 118.3(16) . . . no
C24 C23 H23 121.8(16) . . . no
C23 C24 H24 121.1(14) . . . no
C25 C24 H24 118.5(14) . . . no
C24 C25 H25 117(2) . . . no
C26 C25 H25 123(2) . . . no
C25 C26 H26 121.0(15) . . . no
C27 C26 H26 117.9(15) . . . no

loop_
_geom_bond_atom_site_label_1
_geom_bond_atom_site_label_2
_geom_bond_distance
_geom_bond_site_symmetry_1
_geom_bond_site_symmetry_2
_geom_bond_publ_flag
S1 C1 1.754(3) . . yes
S1 C13 1.790(4) . . yes
S2 C21 1.753(3) . . yes
S2 C22 1.756(3) . . yes
C1 C2 1.398(5) . . no
C1 C10 1.388(3) . . no
C2 C3 1.334(6) . . no
C3 C4 1.421(5) . . no
C4 C5 1.400(5) . . no
C4 C9 1.419(4) . . no
C5 C6 1.353(8) . . no
C6 C7 1.404(6) . . no
C7 C8 1.360(5) . . no
C8 C9 1.413(4) . . no
C9 C10 1.428(4) . . no
C10 C11 1.484(3) . . no
C11 C12 1.503(4) . . no
C11 C15 1.349(3) . . no
C12 C13 1.531(5) . . no
C13 C14 1.489(6) . . no
C15 C16 1.479(4) . . no
C15 C27 1.479(4) . . no
C16 C17 1.384(4) . . no
C16 C21 1.406(5) . . no
C17 C18 1.393(7) . . no
C18 C19 1.366(8) . . no
C19 C20 1.359(9) . . no
C20 C21 1.385(6) . . no
C22 C23 1.391(4) . . no
C22 C27 1.403(3) . . no
C23 C24 1.365(5) . . no
C24 C25 1.377(5) . . no
C25 C26 1.375(4) . . no
C26 C27 1.392(4) . . no
C2 H2 1.07(3) . . no
C3 H3 0.89(3) . . no
C5 H5 0.97(4) . . no
C6 H6 0.91(4) . . no
C7 H7 0.90(3) . . no
C8 H8 0.91(2) . . no
C12 H12 0.95(3) . . no
C12 H12' 0.99(2) . . no
C13 H13 1.09(4) . . no
C14 H14 0.9598 . . no
C14 H14' 0.9602 . . no
C14 H14" 0.9602 . . no
C17 H17 0.91(2) . . no
C18 H18 0.90(3) . . no
C19 H19 0.95(4) . . no
C20 H20 1.04(3) . . no
C23 H23 0.97(3) . . no
C24 H24 0.92(3) . . no
C25 H25 0.95(3) . . no
C26 H26 0.95(2) . . no

loop_
_geom_contact_atom_site_label_1
_geom_contact_atom_site_label_2
_geom_contact_distance
_geom_contact_site_symmetry_1
_geom_contact_site_symmetry_2
_geom_contact_publ_flag
S1 H20 3.13(3) . 1_554 no
S1 H12' 3.17(2) . 4_454 no
S2 H2 3.03(3) . 1_556 no
S2 H13 3.03(4) . 4_555 no
C2 C5 3.553(6) . 3_565 no
C3 C5 3.382(6) . 3_565 no
C3 C4 3.460(6) . 3_565 no
C4 C3 3.460(6) . 3_565 no
C5 C2 3.553(6) . 3_565 no
C5 C3 3.382(6) . 3_565 no
C8 C15 3.299(4) . . no
C8 C27 3.216(4) . . no
C8 C22 3.594(4) . . no
C9 C26 3.425(4) . . no
C9 C27 3.302(4) . . no
C10 C26 3.094(4) . . no
C12 C17 3.145(5) . . no
C14 C23 3.564(6) . 4_554 no
C15 C8 3.299(4) . . no
C17 C12 3.145(5) . . no
C19 C26 3.430(6) . 4_555 no
C22 C8 3.594(4) . . no
C23 C14 3.564(6) . 4_455 no
C23 C23 3.190(5) . 3_566 no
C26 C10 3.094(4) . . no
C26 C9 3.425(4) . . no
C26 C19 3.430(6) . 4_454 no
C27 C8 3.216(4) . . no
C27 C9 3.302(4) . . no
C1 H12 2.94(2) . . no
C3 H18 3.00(3) . 4_554 no
C4 H18 3.04(3) . 4_554 no
C6 H25 3.05(4) . 1_655 no
C7 H23 3.05(3) . 3_566 no
C8 H14' 3.0368 . 4_555 no
C10 H26 2.73(3) . . no
C11 H8 2.67(2) . . no
C11 H17 3.05(2) . . no
C11 H26 2.90(3) . . no
C12 H17 2.82(3) . . no
C13 H17 2.96(2) . . no
C15 H8 2.73(2) . . no
C16 H12' 2.68(2) . . no
C17 H12' 2.55(3) . . no
C17 H13 3.06(4) . . no
C19 H26 2.89(3) . 4_555 no
C19 H12 3.08(3) . 4_455 no
C20 H12 2.92(3) . 4_455 no
C22 H8 3.07(3) . . no
C22 H14 2.9468 . 4_455 no
C23 H23 2.93(3) . 3_566 no
C25 H3 2.98(3) . 3_565 no
C26 H19 3.05(4) . 4_454 no
C27 H8 2.81(3) . . no
H2 S2 3.03(3) . 1_554 no
H3 H5 2.42(5) . . no
H3 C25 2.98(3) . 3_565 no
H5 H3 2.42(5) . . no
H8 C11 2.67(2) . . no
H8 C15 2.73(2) . . no
H8 C22 3.07(3) . . no
H8 C27 2.81(3) . . no
H8 H14' 2.5665 . 4_555 no
H12 C1 2.94(2) . . no
H12 H14 2.4997 . . no
H12 C19 3.08(3) . 4_554 no
H12 C20 2.92(3) . 4_554 no
H12' C16 2.68(2) . . no
H12' C17 2.55(3) . . no
H12' H14" 2.5785 . . no
H12' H17 2.33(4) . . no
H12' S1 3.17(2) . 4_555 no
H13 C17 3.06(4) . . no
H13 H17 2.23(5) . . no
H13 S2 3.03(4) . 4_454 no
H14 H12 2.4997 . . no
H14 C22 2.9468 . 4_554 no
H14' C8 3.0368 . 4_454 no
H14' H8 2.5665 . 4_454 no
H14" H12' 2.5785 . . no
H17 C11 3.05(2) . . no
H17 C12 2.82(3) . . no
H17 C13 2.96(2) . . no
H17 H12' 2.33(4) . . no
H17 H13 2.23(5) . . no
H18 C3 3.00(3) . 4_455 no
H18 C4 3.04(3) . 4_455 no
H19 C26 3.05(4) . 4_555 no
H20 S1 3.13(3) . 1_556 no
H23 C7 3.05(3) . 3_566 no
H23 C23 2.93(3) . 3_566 no
H25 C6 3.05(4) . 1_455 no
H26 C10 2.73(3) . . no
H26 C11 2.90(3) . . no
H26 C19 2.89(3) . 4_454 no

loop_
_geom_torsion_atom_site_label_1
_geom_torsion_atom_site_label_2
_geom_torsion_atom_site_label_3
_geom_torsion_atom_site_label_4
_geom_torsion
_geom_torsion_site_symmetry_1
_geom_torsion_site_symmetry_2
_geom_torsion_site_symmetry_3
_geom_torsion_site_symmetry_4
_geom_torsion_publ_flag
C13 S1 C1 C2 154.0(3) . . . . no
C13 S1 C1 C10 -27.4(3) . . . . no
C1 S1 C13 C12 3.4(3) . . . . no
C1 S1 C13 C14 -124.2(3) . . . . no
C22 S2 C21 C16 35.9(3) . . . . no
C22 S2 C21 C20 -143.9(3) . . . . no
C21 S2 C22 C23 140.9(3) . . . . no
C21 S2 C22 C27 -39.6(2) . . . . no
C10 C1 C2 C3 2.5(5) . . . . no
S1 C1 C10 C9 175.0(2) . . . . no
S1 C1 C2 C3 -178.9(3) . . . . no
C2 C1 C10 C9 -6.5(4) . . . . no
C2 C1 C10 C11 -179.3(3) . . . . no
S1 C1 C10 C11 2.2(4) . . . . no
C1 C2 C3 C4 2.8(6) . . . . no
C2 C3 C4 C9 -3.8(6) . . . . no
C2 C3 C4 C5 174.2(4) . . . . no
C3 C4 C5 C6 -177.3(4) . . . . no
C3 C4 C9 C8 177.4(3) . . . . no
C3 C4 C9 C10 -0.3(5) . . . . no
C9 C4 C5 C6 0.7(6) . . . . no
C5 C4 C9 C10 -178.4(3) . . . . no
C5 C4 C9 C8 -0.7(5) . . . . no
C4 C5 C6 C7 -0.2(7) . . . . no
C5 C6 C7 C8 -0.5(6) . . . . no
C6 C7 C8 C9 0.6(5) . . . . no
C7 C8 C9 C4 0.0(4) . . . . no
C7 C8 C9 C10 177.6(3) . . . . no
C4 C9 C10 C11 177.6(3) . . . . no
C8 C9 C10 C1 -172.3(3) . . . . no
C8 C9 C10 C11 0.0(4) . . . . no
C4 C9 C10 C1 5.3(4) . . . . no
C1 C10 C11 C12 50.6(3) . . . . no
C9 C10 C11 C12 -121.9(3) . . . . no
C9 C10 C11 C15 61.4(4) . . . . no
C1 C10 C11 C15 -126.1(3) . . . . no
C15 C11 C12 C13 101.9(3) . . . . no
C10 C11 C15 C16 -175.5(2) . . . . no
C10 C11 C15 C27 3.7(4) . . . . no
C12 C11 C15 C16 8.3(4) . . . . no
C12 C11 C15 C27 -172.5(2) . . . . no
C10 C11 C12 C13 -74.8(3) . . . . no
C11 C12 C13 S1 42.4(3) . . . . no
C11 C12 C13 C14 169.2(3) . . . . no
C11 C15 C16 C21 131.7(3) . . . . no
C27 C15 C16 C17 130.2(3) . . . . no
C27 C15 C16 C21 -47.6(3) . . . . no
C11 C15 C27 C22 -135.6(3) . . . . no
C11 C15 C27 C26 49.9(4) . . . . no
C16 C15 C27 C22 43.6(3) . . . . no
C16 C15 C27 C26 -130.8(3) . . . . no
C11 C15 C16 C17 -50.6(4) . . . . no
C21 C16 C17 C18 -4.4(4) . . . . no
C15 C16 C21 S2 3.4(4) . . . . no
C15 C16 C21 C20 -176.7(3) . . . . no
C17 C16 C21 S2 -174.4(2) . . . . no
C17 C16 C21 C20 5.4(4) . . . . no
C15 C16 C17 C18 177.9(3) . . . . no
C16 C17 C18 C19 1.0(5) . . . . no
C17 C18 C19 C20 1.7(6) . . . . no
C18 C19 C20 C21 -0.7(6) . . . . no
C19 C20 C21 C16 -2.9(5) . . . . no
C19 C20 C21 S2 176.9(3) . . . . no
S2 C22 C23 C24 179.8(3) . . . . no
S2 C22 C27 C15 4.2(4) . . . . no
S2 C22 C27 C26 179.0(2) . . . . no
C27 C22 C23 C24 0.3(5) . . . . no
C23 C22 C27 C26 -1.6(4) . . . . no
C23 C22 C27 C15 -176.3(3) . . . . no
C22 C23 C24 C25 0.8(5) . . . . no
C23 C24 C25 C26 -0.5(5) . . . . no
C24 C25 C26 C27 -0.8(5) . . . . no
C25 C26 C27 C15 176.4(3) . . . . no
C25 C26 C27 C22 1.8(4) . . . . no
